data_1000141
loop_
_publ_author_name
'Fourquet, J L'
'Gillet, P A'
'Le Bail, A'

_publ_section_title
;
Li+ / H+ topotactic exchange on Li Sb O3: The series Li(1-x) Hx Sb O3
(0<=x<=1).
;
_journal_coden_ASTM MRBUAC
_journal_name_full 'Materials Research Bulletin'
_journal_page_first 1207
_journal_page_last 1214
_journal_paper_doi 10.1016/0025-5408(89)90195-5
_journal_volume 24
_journal_year 1989
_chemical_formula_structural 'Li Sb O3'
_chemical_formula_sum 'Li O3 Sb'
_chemical_name_systematic 'Lithium antimony(V) oxide'
_space_group_IT_number 52
_symmetry_cell_setting orthorhombic
_symmetry_Int_Tables_number 52
_symmetry_space_group_name_Hall '-P 2ab 2n'
_symmetry_space_group_name_H-M 'P n c n'
_cell_angle_alpha 90
_cell_angle_beta 90
_cell_angle_gamma 90
_cell_formula_units_Z 4
_cell_length_a 4.9005(2)
_cell_length_b 8.4892(3)
_cell_length_c 5.1816(2)
_cell_volume 215.6
_refine_ls_R_factor_all 0.079
_cod_database_code 1000141

loop_
_symmetry_equiv_pos_as_xyz
x,y,z
-x,y,1/2-z
1/2-x,1/2-y,z
1/2+x,1/2-y,1/2-z
-x,-y,-z
x,-y,1/2+z
1/2+x,1/2+y,-z
1/2-x,1/2+y,1/2+z

loop_
_atom_site_label
_atom_site_type_symbol
_atom_site_symmetry_multiplicity
_atom_site_Wyckoff_symbol
_atom_site_fract_x
_atom_site_fract_y
_atom_site_fract_z
_atom_site_occupancy
_atom_site_attached_hydrogens
_atom_site_calc_flag
Li1 Li1+ 4 c 0. 0.699(2) 0.25 1. 0 d
Sb1 Sb5+ 4 c 0. 0.0955(1) 0.25 1. 0 d
O1 O2- 4 d 0.25 0.25 0.409(1) 1. 0 d
O2 O2- 8 e 0.206(1) 0.085(1) 0.924(1) 1. 0 d

loop_
_atom_type_symbol
_atom_type_oxidation_number
Li1+ 1.000
Sb5+ 5.000
O2- -2.000
